data_2239522
loop_
_publ_author_name
'Faizi, Md. Serajul Haque'
'Sen, Pratik'

_publ_section_title
;
 [Bis(quinolin-2-ylcarbonyl)amido-\k^3^<i>N</i>,<i>N</i>',<i>N</i>'']bromido(<i>N</i>,<i>N</i>-dimethylformamide-\k<i>O</i>)copper(II)
;
_journal_coeditor_code ZS2296
_journal_issue 6
_journal_name_full 'Acta Crystallographica Section E'
_journal_page_first m206
_journal_page_last m207
_journal_paper_doi 10.1107/S1600536814010058
_journal_volume 70
_journal_year 2014
_chemical_formula_iupac '[Cu Br (C20 H12 N3 O2) (C3 H7 N O)]'
_chemical_formula_moiety 'C23 H19 Br Cu N4 O3'
_chemical_formula_sum 'C23 H19 Br Cu N4 O3'
_chemical_formula_weight 542.87
_chemical_name_systematic
'[Bis(quinolin-2-ylcarbonyl)amido-\k^3^<i>N</i>,<i>N</i>',<i>N</i>'']bromido(<i>N</i>,<i>N</i>-dimethylformamide-\k<i>O</i>)copper(II)'
_space_group_IT_number 14
_symmetry_cell_setting monoclinic
_symmetry_space_group_name_Hall '-P 2yn'
_symmetry_space_group_name_H-M 'P 1 21/n 1'
_atom_sites_solution_hydrogens geom
_atom_sites_solution_primary direct
_atom_sites_solution_secondary difmap
_audit_creation_method SHELXL-97
_cell_angle_alpha 90.000
_cell_angle_beta 110.2840(10)
_cell_angle_gamma 90.000
_cell_formula_units_Z 4
_cell_length_a 9.2137(6)
_cell_length_b 23.5220(16)
_cell_length_c 10.4842(7)
_cell_measurement_reflns_used 7192
_cell_measurement_temperature 100(2)
_cell_measurement_theta_max 28.25
_cell_measurement_theta_min 2.24
_cell_volume 2131.3(2)
_computing_cell_refinement 'SAINT (Bruker, 2003)'
_computing_data_collection 'SMART (Bruker, 2003)'
_computing_data_reduction 'SAINT (Bruker, 2003)'
_computing_molecular_graphics 'DIAMOND (Brandenberg & Putz, 2006)'
_computing_publication_material 'DIAMOND (Brandenberg & Putz, 2006)'
_computing_structure_refinement 'SHELXL97 (Sheldrick, 2008)'
_computing_structure_solution 'SIR97 (Altomare <i>et al.</i>, 1999)'
_diffrn_ambient_temperature 100(2)
_diffrn_measured_fraction_theta_full 1.000
_diffrn_measured_fraction_theta_max 1.000
_diffrn_measurement_device_type 'Bruker SMART APEX CCD'
_diffrn_measurement_method '\w and \f scans'
_diffrn_radiation_monochromator graphite
_diffrn_radiation_type MoK\a
_diffrn_radiation_wavelength 0.71073
_diffrn_reflns_av_R_equivalents 0.0325
_diffrn_reflns_av_sigmaI/netI 0.0306
_diffrn_reflns_limit_h_max 10
_diffrn_reflns_limit_h_min -10
_diffrn_reflns_limit_k_max 27
_diffrn_reflns_limit_k_min -27
_diffrn_reflns_limit_l_max 10
_diffrn_reflns_limit_l_min -12
_diffrn_reflns_number 13799
_diffrn_reflns_theta_full 25.00
_diffrn_reflns_theta_max 25.00
_diffrn_reflns_theta_min 2.24
_diffrn_standards_number 0
_exptl_absorpt_coefficient_mu 2.934
_exptl_absorpt_correction_T_max 0.6813
_exptl_absorpt_correction_T_min 0.5915
_exptl_absorpt_correction_type multi-scan
_exptl_absorpt_process_details '(SADABS; Sheldrick, 2004)'
_exptl_crystal_colour Red
_exptl_crystal_density_diffrn 1.692
_exptl_crystal_density_method 'not measured'
_exptl_crystal_description Needle
_exptl_crystal_F_000 1092
_exptl_crystal_size_max 0.26
_exptl_crystal_size_mid 0.20
_exptl_crystal_size_min 0.14
_refine_diff_density_max 0.809
_refine_diff_density_min -0.450
_refine_ls_extinction_method none
_refine_ls_goodness_of_fit_ref 1.055
_refine_ls_hydrogen_treatment mixed
_refine_ls_matrix_type full
_refine_ls_number_parameters 301
_refine_ls_number_reflns 3753
_refine_ls_number_restraints 0
_refine_ls_restrained_S_all 1.055
_refine_ls_R_factor_all 0.0435
_refine_ls_R_factor_gt 0.0337
_refine_ls_shift/su_max 0.001
_refine_ls_shift/su_mean 0.000
_refine_ls_structure_factor_coef Fsqd
_refine_ls_weighting_details 'calc w=1/[\s^2^(Fo^2^)+(0.0432P)^2^+2.2471P] where P=(Fo^2^+2Fc^2^)/3'
_refine_ls_weighting_scheme calc
_refine_ls_wR_factor_gt 0.0779
_refine_ls_wR_factor_ref 0.0814
_reflns_number_gt 3223
_reflns_number_total 3753
_reflns_threshold_expression I>2\s(I)
_cod_data_source_file zs2296sup1.cf
_cod_data_source_block I
_cod_original_sg_symbol_H-M 'P 21/n'
_cod_database_code 2239522
_cod_database_fobs_code 2239522

loop_
_symmetry_equiv_pos_as_xyz
'x, y, z'
'-x+1/2, y+1/2, -z+1/2'
'-x, -y, -z'
'x+1/2, -y+1/2, z+1/2'

loop_
_atom_site_type_symbol
_atom_site_label
_atom_site_fract_x
_atom_site_fract_y
_atom_site_fract_z
_atom_site_U_iso_or_equiv
_atom_site_adp_type
_atom_site_calc_flag
_atom_site_refinement_flags
_atom_site_occupancy
_atom_site_symmetry_multiplicity
C C1 1.2311(4) 0.17727(13) 0.9003(3) 0.0186(7) Uani d . 1 1
C C2 1.2627(4) 0.11829(14) 0.9138(3) 0.0225(8) Uani d . 1 1
H H2 1.1818 0.0922 0.8872 0.027 Uiso calc R 1 1
C C3 1.4112(4) 0.09975(15) 0.9655(3) 0.0276(8) Uani d . 1 1
H H3 1.4309 0.0609 0.9747 0.033 Uiso calc R 1 1
C C4 1.5355(4) 0.13798(16) 1.0051(4) 0.0305(9) Uani d . 1 1
H H4 1.6365 0.1244 1.0397 0.037 Uiso calc R 1 1
C C5 1.5086(4) 0.19471(16) 0.9931(4) 0.0294(9) Uani d . 1 1
H H5 1.5916 0.2199 1.0191 0.035 Uiso calc R 1 1
C C6 1.3571(4) 0.21600(14) 0.9420(3) 0.0245(8) Uani d . 1 1
C C7 1.3227(5) 0.27458(15) 0.9297(4) 0.0298(9) Uani d . 1 1
H H7 1.4024 0.3011 0.9549 0.036 Uiso calc R 1 1
C C8 1.1742(4) 0.29206(14) 0.8811(4) 0.0277(8) Uani d . 1 1
H H8 1.1511 0.3307 0.8747 0.033 Uiso calc R 1 1
C C9 1.0551(4) 0.25196(13) 0.8405(3) 0.0219(8) Uani d . 1 1
C C10 0.8890(4) 0.27133(14) 0.7873(3) 0.0238(8) Uani d . 1 1
N N4 0.7906(3) 0.22593(11) 0.7571(3) 0.0210(6) Uani d . 1 1
C C12 0.6353(4) 0.23086(14) 0.7065(3) 0.0249(8) Uani d . 1 1
C C13 0.5577(4) 0.17340(14) 0.6804(3) 0.0207(7) Uani d . 1 1
C C14 0.3975(4) 0.17069(15) 0.6286(3) 0.0255(8) Uani d . 1 1
H H14 0.3388 0.2038 0.6070 0.031 Uiso calc R 1 1
C C15 0.3275(4) 0.11898(16) 0.6097(3) 0.0292(8) Uani d . 1 1
H H15 0.2202 0.1164 0.5748 0.035 Uiso calc R 1 1
C C16 0.4180(4) 0.06968(15) 0.6433(3) 0.0235(8) Uani d . 1 1
C C17 0.3511(4) 0.01469(16) 0.6265(4) 0.0307(9) Uani d . 1 1
H H17 0.2441 0.0106 0.5903 0.037 Uiso calc R 1 1
C C18 0.4423(4) -0.03185(15) 0.6630(4) 0.0304(9) Uani d . 1 1
H H18 0.3975 -0.0678 0.6510 0.036 Uiso calc R 1 1
C C19 0.6035(4) -0.02662(14) 0.7185(3) 0.0269(8) Uani d . 1 1
H H19 0.6643 -0.0590 0.7454 0.032 Uiso calc R 1 1
C C20 0.6726(4) 0.02559(14) 0.7337(3) 0.0219(7) Uani d . 1 1
H H20 0.7799 0.0285 0.7688 0.026 Uiso calc R 1 1
C C21 0.5808(4) 0.07501(14) 0.6959(3) 0.0195(7) Uani d . 1 1
C C22 0.9923(4) 0.10622(13) 1.0635(3) 0.0191(7) Uani d . 1 1
H H22 1.0592 0.1372 1.0867 0.023 Uiso calc R 1 1
C C23 1.0494(6) 0.09139(18) 1.3042(4) 0.0348(10) Uani d . 1 1
C C24 0.8692(5) 0.02789(15) 1.1333(4) 0.0341(9) Uani d . 1 1
H H24A 0.8694 0.0116 1.2173 0.051 Uiso calc R 1 1
H H24B 0.9036 0.0000 1.0833 0.051 Uiso calc R 1 1
H H24C 0.7663 0.0399 1.0806 0.051 Uiso calc R 1 1
N N1 1.0803(3) 0.19603(11) 0.8492(3) 0.0183(6) Uani d . 1 1
N N2 0.6487(3) 0.12808(11) 0.7128(3) 0.0180(6) Uani d . 1 1
N N3 0.9720(3) 0.07624(11) 1.1617(3) 0.0219(6) Uani d . 1 1
O O1 0.9264(3) 0.09523(9) 0.9413(2) 0.0223(5) Uani d . 1 1
O O2 0.8575(3) 0.32184(9) 0.7751(3) 0.0337(6) Uani d . 1 1
O O3 0.5551(3) 0.27363(10) 0.6817(3) 0.0399(7) Uani d . 1 1
Cu Cu1 0.87800(5) 0.150012(15) 0.77633(4) 0.01711(12) Uani d . 1 1
Br Br1 0.93628(4) 0.090477(13) 0.60641(3) 0.01868(11) Uani d . 1 1
H H23A 0.972(5) 0.1009(16) 1.346(4) 0.033(11) Uiso d . 1 1
H H23B 1.114(5) 0.0610(18) 1.354(4) 0.038(11) Uiso d . 1 1
H H23C 1.111(4) 0.1234(17) 1.315(4) 0.030(11) Uiso d . 1 1

loop_
_atom_site_aniso_label
_atom_site_aniso_U_11
_atom_site_aniso_U_22
_atom_site_aniso_U_33
_atom_site_aniso_U_12
_atom_site_aniso_U_13
_atom_site_aniso_U_23
C1 0.0256(18) 0.0192(17) 0.0137(16) -0.0035(14) 0.0102(14) -0.0026(13)
C2 0.032(2) 0.0153(17) 0.0189(17) -0.0025(14) 0.0067(15) 0.0008(13)
C3 0.033(2) 0.0251(19) 0.0238(18) 0.0015(16) 0.0085(16) 0.0017(15)
C4 0.028(2) 0.034(2) 0.0267(19) -0.0001(17) 0.0058(16) 0.0017(16)
C5 0.030(2) 0.034(2) 0.0247(19) -0.0120(17) 0.0100(16) -0.0072(16)
C6 0.036(2) 0.0228(18) 0.0163(17) -0.0076(16) 0.0110(16) -0.0064(14)
C7 0.040(2) 0.0210(19) 0.030(2) -0.0163(17) 0.0143(18) -0.0087(15)
C8 0.045(2) 0.0115(16) 0.031(2) -0.0079(16) 0.0188(18) -0.0034(14)
C9 0.038(2) 0.0120(16) 0.0193(17) -0.0020(14) 0.0138(16) -0.0019(13)
C10 0.042(2) 0.0134(17) 0.0223(18) 0.0008(15) 0.0191(17) -0.0008(13)
N4 0.0318(17) 0.0102(13) 0.0229(15) 0.0016(12) 0.0120(13) 0.0002(11)
C12 0.033(2) 0.0202(18) 0.0254(19) 0.0062(16) 0.0154(16) 0.0062(14)
C13 0.0279(19) 0.0181(17) 0.0183(16) 0.0049(15) 0.0107(15) 0.0050(13)
C14 0.0264(19) 0.0274(19) 0.0229(18) 0.0069(16) 0.0090(15) 0.0060(15)
C15 0.0232(19) 0.041(2) 0.0225(18) -0.0011(17) 0.0068(16) 0.0034(16)
C16 0.0286(19) 0.0279(19) 0.0141(16) -0.0057(15) 0.0073(15) -0.0014(14)
C17 0.029(2) 0.037(2) 0.0237(18) -0.0135(17) 0.0067(16) -0.0029(16)
C18 0.040(2) 0.0223(19) 0.0288(19) -0.0165(17) 0.0123(18) -0.0041(15)
C19 0.040(2) 0.0159(17) 0.0259(18) -0.0040(15) 0.0120(17) -0.0017(14)
C20 0.0268(18) 0.0182(17) 0.0219(17) -0.0022(14) 0.0100(15) -0.0020(13)
C21 0.0280(19) 0.0188(17) 0.0133(16) -0.0031(14) 0.0093(14) -0.0027(13)
C22 0.0299(19) 0.0083(15) 0.0213(18) 0.0001(14) 0.0115(15) -0.0014(13)
C23 0.061(3) 0.028(2) 0.0172(18) 0.000(2) 0.015(2) -0.0017(16)
C24 0.039(2) 0.026(2) 0.036(2) -0.0036(17) 0.0112(18) 0.0131(17)
N1 0.0292(16) 0.0115(14) 0.0165(13) -0.0043(11) 0.0107(12) -0.0022(10)
N2 0.0246(15) 0.0150(14) 0.0163(14) -0.0011(11) 0.0095(12) 0.0005(11)
N3 0.0347(17) 0.0133(14) 0.0193(14) -0.0003(12) 0.0114(13) 0.0018(11)
O1 0.0359(14) 0.0137(11) 0.0151(12) -0.0038(10) 0.0061(11) 0.0021(9)
O2 0.0499(17) 0.0094(13) 0.0490(17) 0.0040(11) 0.0262(14) 0.0010(11)
O3 0.0388(16) 0.0192(14) 0.0627(19) 0.0107(12) 0.0188(14) 0.0121(13)
Cu1 0.0243(2) 0.0083(2) 0.0190(2) -0.00018(15) 0.00791(17) 0.00038(15)
Br1 0.02579(19) 0.01385(17) 0.01721(17) 0.00011(13) 0.00847(14) -0.00126(12)

loop_
_atom_type_symbol
_atom_type_description
_atom_type_scat_dispersion_real
_atom_type_scat_dispersion_imag
_atom_type_scat_source
C C 0.0033 0.0016 'International Tables Vol C Tables 4.2.6.8 and 6.1.1.4'
H H 0.0000 0.0000 'International Tables Vol C Tables 4.2.6.8 and 6.1.1.4'
Br Br -0.2901 2.4595 'International Tables Vol C Tables 4.2.6.8 and 6.1.1.4'
Cu Cu 0.3201 1.2651 'International Tables Vol C Tables 4.2.6.8 and 6.1.1.4'
N N 0.0061 0.0033 'International Tables Vol C Tables 4.2.6.8 and 6.1.1.4'
O O 0.0106 0.0060 'International Tables Vol C Tables 4.2.6.8 and 6.1.1.4'

loop_
_geom_angle_atom_site_label_1
_geom_angle_atom_site_label_2
_geom_angle_atom_site_label_3
_geom_angle
_geom_angle_publ_flag
Br1 Cu1 O1 102.21(6) no
Br1 Cu1 N1 99.83(8) no
Br1 Cu1 N2 94.61(8) no
Br1 Cu1 N4 129.33(9) no
O1 Cu1 N1 96.41(11) no
O1 Cu1 N2 90.80(11) no
O1 Cu1 N4 128.23(11) no
N1 Cu1 N2 162.09(11) no
N1 Cu1 N4 81.05(12) no
N2 Cu1 N4 81.60(11) no
Cu1 O1 C22 128.2(2) no
Cu1 N1 C1 129.6(2) no
Cu1 N1 C9 112.3(2) no
C1 N1 C9 118.1(3) no
Cu1 N2 C13 111.7(2) no
Cu1 N2 C21 129.8(2) no
C13 N2 C21 118.4(3) no
C22 N3 C23 121.3(3) no
C22 N3 C24 121.5(3) no
C23 N3 C24 117.2(3) no
Cu1 N4 C10 118.5(2) no
Cu1 N4 C12 117.8(2) no
C10 N4 C12 123.6(3) no
N1 C1 C2 119.9(3) no
N1 C1 C6 121.4(3) no
C2 C1 C6 118.7(3) no
C1 C2 C3 119.9(3) no
C2 C3 C4 121.3(3) no
C3 C4 C5 120.0(4) no
C4 C5 C6 120.9(4) no
C1 C6 C5 119.2(3) no
C1 C6 C7 117.7(3) no
C5 C6 C7 123.1(4) no
C6 C7 C8 120.0(4) no
C7 C8 C9 119.8(3) no
N1 C9 C8 123.1(3) no
N1 C9 C10 117.0(3) no
C8 C9 C10 119.9(3) no
O2 C10 N4 128.6(3) no
O2 C10 C9 120.5(3) no
N4 C10 C9 110.9(3) no
O3 C12 N4 129.5(3) no
O3 C12 C13 119.0(3) no
N4 C12 C13 111.5(3) no
N2 C13 C12 117.1(3) no
N2 C13 C14 123.8(3) no
C12 C13 C14 119.0(3) no
C13 C14 C15 119.0(3) no
C14 C15 C16 119.6(3) no
C15 C16 C17 122.0(3) no
C15 C16 C21 118.9(3) no
C17 C16 C21 119.1(3) no
C16 C17 C18 120.2(4) no
C17 C18 C19 120.8(3) no
C18 C19 C20 120.8(3) no
C19 C20 C21 119.9(3) no
N2 C21 C16 120.2(3) no
N2 C21 C20 120.6(3) no
C16 C21 C20 119.2(3) no
O1 C22 N3 123.1(3) no
C1 C2 H2 120.00 no
C3 C2 H2 120.00 no
C2 C3 H3 119.00 no
C4 C3 H3 119.00 no
C3 C4 H4 120.00 no
C5 C4 H4 120.00 no
C4 C5 H5 120.00 no
C6 C5 H5 120.00 no
C6 C7 H7 120.00 no
C8 C7 H7 120.00 no
C7 C8 H8 120.00 no
C9 C8 H8 120.00 no
C13 C14 H14 120.00 no
C15 C14 H14 120.00 no
C14 C15 H15 120.00 no
C16 C15 H15 120.00 no
C16 C17 H17 120.00 no
C18 C17 H17 120.00 no
C17 C18 H18 120.00 no
C19 C18 H18 120.00 no
C18 C19 H19 120.00 no
C20 C19 H19 120.00 no
C19 C20 H20 120.00 no
C21 C20 H20 120.00 no
O1 C22 H22 118.00 no
N3 C22 H22 118.00 no
N3 C23 H23A 110(2) no
N3 C23 H23B 111(2) no
N3 C23 H23C 113(2) no
H23A C23 H23B 110(3) no
H23A C23 H23C 106(3) no
H23B C23 H23C 108(4) no
N3 C24 H24A 109.00 no
N3 C24 H24B 110.00 no
N3 C24 H24C 109.00 no
H24A C24 H24B 109.00 no
H24A C24 H24C 109.00 no
H24B C24 H24C 110.00 no

loop_
_geom_bond_atom_site_label_1
_geom_bond_atom_site_label_2
_geom_bond_distance
_geom_bond_publ_flag
Br1 Cu1 2.4671(5) no
Cu1 O1 2.078(2) no
Cu1 N1 2.060(3) no
Cu1 N2 2.049(3) no
Cu1 N4 1.941(3) no
O1 C22 1.240(4) no
O2 C10 1.219(4) no
O3 C12 1.222(4) no
N1 C1 1.377(5) no
N1 C9 1.334(4) no
N2 C13 1.326(4) no
N2 C21 1.380(4) no
N3 C22 1.314(4) no
N3 C23 1.459(5) no
N3 C24 1.444(5) no
N4 C10 1.365(4) no
N4 C12 1.348(5) no
C1 C2 1.415(5) no
C1 C6 1.420(5) no
C2 C3 1.357(5) no
C3 C4 1.401(5) no
C4 C5 1.355(5) no
C5 C6 1.403(5) no
C6 C7 1.410(5) no
C7 C8 1.348(6) no
C8 C9 1.397(5) no
C9 C10 1.506(5) no
C12 C13 1.509(5) no
C13 C14 1.386(5) no
C14 C15 1.359(5) no
C15 C16 1.400(5) no
C16 C17 1.417(5) no
C16 C21 1.413(5) no
C17 C18 1.352(5) no
C18 C19 1.400(5) no
C19 C20 1.367(5) no
C20 C21 1.411(5) no
C2 H2 0.9300 no
C3 H3 0.9300 no
C4 H4 0.9300 no
C5 H5 0.9300 no
C7 H7 0.9300 no
C8 H8 0.9300 no
C14 H14 0.9300 no
C15 H15 0.9300 no
C17 H17 0.9300 no
C18 H18 0.9300 no
C19 H19 0.9300 no
C20 H20 0.9300 no
C22 H22 0.9300 no
C23 H23A 0.98(5) no
C23 H23B 0.96(4) no
C23 H23C 0.93(4) no
C24 H24A 0.9600 no
C24 H24B 0.9600 no
C24 H24C 0.9600 no

loop_
_geom_hbond_atom_site_label_D
_geom_hbond_atom_site_label_H
_geom_hbond_atom_site_label_A
_geom_hbond_site_symmetry_A
_geom_hbond_distance_DH
_geom_hbond_distance_HA
_geom_hbond_distance_DA
_geom_hbond_angle_DHA
_geom_hbond_publ_flag
C23 H23A Br1 1_556 0.98(5) 2.87(4) 3.663(5) 138(3) yes
C15 H15 Br1 1_455 0.93 2.82 3.655(4) 151 yes
C20 H20 O1 . 0.93 2.42 3.059(4) 126 yes
C22 H22 O3 4_555 0.93 2.33 3.060(4) 135 yes

loop_
_geom_torsion_atom_site_label_1
_geom_torsion_atom_site_label_2
_geom_torsion_atom_site_label_3
_geom_torsion_atom_site_label_4
_geom_torsion
C6 C1 C2 C3 -0.1(5)
N1 C1 C2 C3 -179.3(3)
C2 C1 C6 C5 1.0(5)
C2 C1 C6 C7 -179.1(3)
N1 C1 C6 C5 -179.8(3)
N1 C1 C6 C7 0.1(5)
C2 C1 N1 C9 178.7(3)
C2 C1 N1 Cu1 -2.9(5)
C6 C1 N1 C9 -0.4(5)
C6 C1 N1 Cu1 177.9(2)
C1 C2 C3 C4 -0.6(5)
C2 C3 C4 C5 0.4(6)
C3 C4 C5 C6 0.5(6)
C4 C5 C6 C1 -1.3(5)
C4 C5 C6 C7 178.9(4)
C1 C6 C7 C8 0.8(5)
C5 C6 C7 C8 -179.3(4)
C6 C7 C8 C9 -1.3(6)
C7 C8 C9 C10 179.5(3)
C7 C8 C9 N1 1.0(6)
C8 C9 C10 N4 -178.3(3)
C8 C9 C10 O2 2.4(5)
N1 C9 C10 N4 0.4(4)
N1 C9 C10 O2 -179.0(3)
C8 C9 N1 C1 -0.1(5)
C8 C9 N1 Cu1 -178.7(3)
C10 C9 N1 C1 -178.6(3)
C10 C9 N1 Cu1 2.7(4)
C9 C10 N4 C12 -179.4(3)
C9 C10 N4 Cu1 -3.6(4)
O2 C10 N4 C12 0.0(6)
O2 C10 N4 Cu1 175.7(3)
C10 N4 C12 C13 178.7(3)
C10 N4 C12 O3 -1.9(6)
Cu1 N4 C12 C13 3.0(4)
Cu1 N4 C12 O3 -177.6(3)
C10 N4 Cu1 N1 4.1(2)
C10 N4 Cu1 N2 179.6(3)
C10 N4 Cu1 O1 95.2(3)
C10 N4 Cu1 Br1 -91.4(2)
C12 N4 Cu1 N1 -180.0(3)
C12 N4 Cu1 N2 -4.5(2)
C12 N4 Cu1 O1 -88.8(3)
C12 N4 Cu1 Br1 84.6(3)
N4 C12 C13 C14 179.8(3)
N4 C12 C13 N2 1.6(4)
O3 C12 C13 C14 0.3(5)
O3 C12 C13 N2 -177.9(3)
C12 C13 C14 C15 -177.7(3)
N2 C13 C14 C15 0.4(5)
C12 C13 N2 C21 177.2(3)
C12 C13 N2 Cu1 -5.0(4)
C14 C13 N2 C21 -0.9(5)
C14 C13 N2 Cu1 177.0(3)
C13 C14 C15 C16 0.1(5)
C14 C15 C16 C17 179.6(3)
C14 C15 C16 C21 -0.1(5)
C15 C16 C17 C18 -178.5(3)
C21 C16 C17 C18 1.2(5)
C15 C16 C21 C20 178.0(3)
C15 C16 C21 N2 -0.4(5)
C17 C16 C21 C20 -1.6(5)
C17 C16 C21 N2 179.9(3)
C16 C17 C18 C19 0.5(6)
C17 C18 C19 C20 -1.8(6)
C18 C19 C20 C21 1.4(5)
C19 C20 C21 C16 0.4(5)
C19 C20 C21 N2 178.8(3)
C16 C21 N2 C13 0.9(5)
C16 C21 N2 Cu1 -176.5(2)
C20 C21 N2 C13 -177.5(3)
C20 C21 N2 Cu1 5.1(5)
O1 C22 N3 C23 -178.7(3)
O1 C22 N3 C24 -0.4(5)
N3 C22 O1 Cu1 155.7(2)
C1 N1 Cu1 N4 178.0(3)
C1 N1 Cu1 N2 163.4(3)
C1 N1 Cu1 O1 50.2(3)
C1 N1 Cu1 Br1 -53.4(3)
C9 N1 Cu1 N4 -3.6(2)
C9 N1 Cu1 N2 -18.2(5)
C9 N1 Cu1 O1 -131.4(2)
C9 N1 Cu1 Br1 125.0(2)
C13 N2 Cu1 N4 5.1(2)
C13 N2 Cu1 N1 19.6(5)
C13 N2 Cu1 O1 133.6(2)
C13 N2 Cu1 Br1 -124.1(2)
C21 N2 Cu1 N4 -177.4(3)
C21 N2 Cu1 N1 -162.8(3)
C21 N2 Cu1 O1 -48.8(3)
C21 N2 Cu1 Br1 53.5(3)
C22 O1 Cu1 N4 -45.9(3)
C22 O1 Cu1 N1 37.8(3)
C22 O1 Cu1 N2 -125.8(3)
C22 O1 Cu1 Br1 139.3(3)
